data_4066770
loop_
_publ_author_name
'Patra, Malay'
'Gasser, Gilles'
'Wenzel, Michaela'
'Merz, Klaus'
'Bandow, Julia E.'
'Metzler-Nolte, Nils'

_publ_section_title
;
 Synthesis and Biological Evaluation of Ferrocene-Containing
 Bioorganometallics Inspired by the Antibiotic Platensimycin Lead
 Structure
;
_journal_issue 19
_journal_name_full Organometallics
_journal_page_first 4312
_journal_paper_doi 10.1021/om100614c
_journal_volume 29
_journal_year 2010
_chemical_formula_sum 'C26 H24 Fe2 N0 O4'
_chemical_formula_weight 512.15
_chemical_name_systematic
; 
 ? 
;
_space_group_IT_number 14
_symmetry_cell_setting monoclinic
_symmetry_space_group_name_Hall '-P 2ybc'
_symmetry_space_group_name_H-M 'P 1 21/c 1'
_atom_sites_solution_hydrogens geom
_atom_sites_solution_primary direct
_atom_sites_solution_secondary difmap
_audit_creation_method SHELXL-97
_cell_angle_alpha 90.00
_cell_angle_beta 92.109(6)
_cell_angle_gamma 90.00
_cell_formula_units_Z 4
_cell_length_a 15.826(3)
_cell_length_b 10.417(2)
_cell_length_c 12.881(3)
_cell_measurement_temperature 223(2)
_cell_volume 2122.1(8)
_computing_structure_refinement 'SHELXL-97 (Sheldrick, 1997)'
_computing_structure_solution 'SHELXS-97 (Sheldrick, 1990)'
_diffrn_ambient_temperature 223(2)
_diffrn_measured_fraction_theta_full 0.945
_diffrn_measured_fraction_theta_max 0.945
_diffrn_radiation_monochromator graphite
_diffrn_radiation_source 'fine-focus sealed tube'
_diffrn_radiation_type MoK\a
_diffrn_radiation_wavelength 0.71073
_diffrn_reflns_av_R_equivalents 0.0439
_diffrn_reflns_av_sigmaI/netI 0.0699
_diffrn_reflns_limit_h_max 18
_diffrn_reflns_limit_h_min -17
_diffrn_reflns_limit_k_max 12
_diffrn_reflns_limit_k_min -12
_diffrn_reflns_limit_l_max 15
_diffrn_reflns_limit_l_min -4
_diffrn_reflns_number 5346
_diffrn_reflns_theta_full 24.98
_diffrn_reflns_theta_max 24.98
_diffrn_reflns_theta_min 1.29
_exptl_absorpt_coefficient_mu 1.399
_exptl_absorpt_correction_T_max 0.8727
_exptl_absorpt_correction_T_min 0.7672
_exptl_absorpt_correction_type empirical
_exptl_crystal_density_diffrn 1.603
_exptl_crystal_density_method 'not measured'
_exptl_crystal_F_000 1056
_exptl_crystal_size_max 0.20
_exptl_crystal_size_mid 0.10
_exptl_crystal_size_min 0.10
_refine_diff_density_max 0.609
_refine_diff_density_min -0.633
_refine_diff_density_rms 0.113
_refine_ls_extinction_method none
_refine_ls_goodness_of_fit_ref 1.046
_refine_ls_hydrogen_treatment constr
_refine_ls_matrix_type full
_refine_ls_number_parameters 289
_refine_ls_number_reflns 3529
_refine_ls_number_restraints 0
_refine_ls_restrained_S_all 1.046
_refine_ls_R_factor_all 0.0640
_refine_ls_R_factor_gt 0.0534
_refine_ls_shift/su_max 0.001
_refine_ls_shift/su_mean 0.000
_refine_ls_structure_factor_coef Fsqd
_refine_ls_weighting_details 'calc w=1/[\s^2^(Fo^2^)+(0.0953P)^2^+2.3323P] where P=(Fo^2^+2Fc^2^)/3'
_refine_ls_weighting_scheme calc
_refine_ls_wR_factor_gt 0.1502
_refine_ls_wR_factor_ref 0.1604
_reflns_number_gt 2895
_reflns_number_total 3529
_reflns_threshold_expression >2sigma(I)
_cod_data_source_file om100614c_si_006.cif
_cod_data_source_block 0908061
_cod_original_cell_volume 2122.0(8)
_cod_original_sg_symbol_H-M P2(1)/c
_cod_database_code 4066770

loop_
_symmetry_equiv_pos_as_xyz
'x, y, z'
'-x, y+1/2, -z+1/2'
'-x, -y, -z'
'x, -y-1/2, z-1/2'

loop_
_atom_site_label
_atom_site_type_symbol
_atom_site_fract_x
_atom_site_fract_y
_atom_site_fract_z
_atom_site_U_iso_or_equiv
_atom_site_adp_type
_atom_site_occupancy
_atom_site_symmetry_multiplicity
_atom_site_calc_flag
_atom_site_refinement_flags
Fe1 Fe 0.90170(4) 0.14422(5) 0.64210(5) 0.0224(2) Uani 1 1 d .
O1 O 0.6670(2) 0.1425(3) 0.6413(3) 0.0417(9) Uani 1 1 d .
C1 C 0.8866(3) -0.0299(4) 0.7160(4) 0.0350(11) Uani 1 1 d .
H1A H 0.8335 -0.0802 0.7171 0.042 Uiso 1 1 calc R
Fe2 Fe 0.70158(4) -0.32846(6) 0.48350(5) 0.0292(2) Uani 1 1 d .
O4 O 0.4888(2) -0.0682(4) 0.2916(3) 0.0496(9) Uani 1 1 d .
H4B H 0.4418 -0.0871 0.3138 0.074 Uiso 1 1 calc R
C2 C 0.9484(3) -0.0388(4) 0.6398(4) 0.0371(11) Uani 1 1 d .
H2A H 0.9468 -0.0976 0.5793 0.045 Uiso 1 1 calc R
C3 C 1.0131(3) 0.0493(5) 0.6661(4) 0.0423(12) Uani 1 1 d .
H3A H 1.0653 0.0631 0.6276 0.051 Uiso 1 1 calc R
O3 O 0.4735(3) 0.0989(5) 0.3954(4) 0.0657(12) Uani 1 1 d .
O2 O 0.7801(2) -0.0231(3) 0.3469(2) 0.0332(7) Uani 1 1 d .
C4 C 0.9905(3) 0.1144(5) 0.7573(4) 0.0411(13) Uani 1 1 d .
H4A H 1.0243 0.1818 0.7937 0.049 Uiso 1 1 calc R
C5 C 0.9123(3) 0.0649(5) 0.7888(3) 0.0355(11) Uani 1 1 d .
H5A H 0.8811 0.0921 0.8503 0.043 Uiso 1 1 calc R
C6 C 0.8605(3) 0.1979(4) 0.4954(3) 0.0274(9) Uani 1 1 d .
H6A H 0.8617 0.1445 0.4319 0.033 Uiso 1 1 calc R
C7 C 0.9248(3) 0.2828(5) 0.5322(4) 0.0337(10) Uani 1 1 d .
H7A H 0.9795 0.2979 0.4994 0.040 Uiso 1 1 calc R
C8 C 0.8986(3) 0.3400(4) 0.6254(4) 0.0351(12) Uani 1 1 d .
H8A H 0.9321 0.4019 0.6682 0.042 Uiso 1 1 calc R
C9 C 0.8186(3) 0.2930(4) 0.6487(4) 0.0332(11) Uani 1 1 d .
H9A H 0.7852 0.3173 0.7091 0.040 Uiso 1 1 calc R
C10 C 0.7931(3) 0.2037(4) 0.5672(3) 0.0241(9) Uani 1 1 d .
C11 C 0.7136(3) 0.1324(4) 0.5667(3) 0.0275(10) Uani 1 1 d .
C23 C 0.6822(3) 0.0550(4) 0.4704(3) 0.0264(9) Uani 1 1 d .
H23A H 0.6323 0.0053 0.4912 0.032 Uiso 1 1 calc R
C24 C 0.6513(3) 0.1498(4) 0.3866(4) 0.0348(11) Uani 1 1 d .
H24A H 0.7002 0.1920 0.3569 0.042 Uiso 1 1 calc R
H24B H 0.6169 0.2162 0.4185 0.042 Uiso 1 1 calc R
C25 C 0.5986(3) 0.0838(5) 0.2989(3) 0.0366(11) Uani 1 1 d .
H25A H 0.5898 0.1440 0.2410 0.044 Uiso 1 1 calc R
H25B H 0.6299 0.0098 0.2734 0.044 Uiso 1 1 calc R
C26 C 0.5152(3) 0.0403(5) 0.3345(4) 0.0367(11) Uani 1 1 d .
C22 C 0.7456(3) -0.0414(4) 0.4292(3) 0.0240(9) Uani 1 1 d .
C17 C 0.7643(3) -0.1569(4) 0.4923(4) 0.0278(10) Uani 1 1 d .
C18 C 0.7318(3) -0.1913(5) 0.5900(4) 0.0371(11) Uani 1 1 d .
H18A H 0.6911 -0.1404 0.6296 0.044 Uiso 1 1 calc R
C19 C 0.7685(4) -0.3106(5) 0.6217(4) 0.0496(15) Uani 1 1 d .
H19A H 0.7580 -0.3575 0.6868 0.060 Uiso 1 1 calc R
C20 C 0.8222(4) -0.3501(5) 0.5417(5) 0.0512(16) Uani 1 1 d .
H20A H 0.8550 -0.4311 0.5415 0.061 Uiso 1 1 calc R
C21 C 0.8200(3) -0.2582(4) 0.4615(4) 0.0395(12) Uani 1 1 d .
H21A H 0.8513 -0.2620 0.3964 0.047 Uiso 1 1 calc R
C12 C 0.6667(4) -0.4577(8) 0.3710(6) 0.078(2) Uani 1 1 d .
H12A H 0.7041 -0.5005 0.3217 0.094 Uiso 1 1 calc R
C13 C 0.6456(5) -0.5026(6) 0.4727(7) 0.089(3) Uani 1 1 d .
H13A H 0.6664 -0.5826 0.5064 0.107 Uiso 1 1 calc R
C14 C 0.5891(4) -0.4135(7) 0.5152(5) 0.0633(18) Uani 1 1 d .
H14A H 0.5631 -0.4190 0.5838 0.076 Uiso 1 1 calc R
C15 C 0.5758(3) -0.3188(6) 0.4419(5) 0.0489(14) Uani 1 1 d .
H15A H 0.5398 -0.2423 0.4513 0.059 Uiso 1 1 calc R
C16 C 0.6213(4) -0.3431(6) 0.3546(4) 0.0483(14) Uani 1 1 d .
H16A H 0.6225 -0.2884 0.2918 0.058 Uiso 1 1 calc R

loop_
_atom_site_aniso_label
_atom_site_aniso_U_11
_atom_site_aniso_U_22
_atom_site_aniso_U_33
_atom_site_aniso_U_23
_atom_site_aniso_U_13
_atom_site_aniso_U_12
Fe1 0.0284(4) 0.0165(3) 0.0216(3) -0.0001(2) -0.0082(2) -0.0008(2)
O1 0.041(2) 0.053(2) 0.0314(19) -0.0117(15) 0.0056(15) -0.0034(17)
C1 0.042(3) 0.022(2) 0.039(3) 0.0095(19) -0.015(2) -0.008(2)
Fe2 0.0348(4) 0.0188(4) 0.0334(4) -0.0027(2) -0.0072(3) -0.0056(3)
O4 0.049(2) 0.045(2) 0.055(2) -0.0066(18) -0.0033(17) -0.0032(18)
C2 0.057(3) 0.022(2) 0.032(2) -0.0014(18) -0.008(2) 0.012(2)
C3 0.033(3) 0.039(3) 0.055(3) 0.017(2) -0.005(2) 0.009(2)
O3 0.045(2) 0.074(3) 0.080(3) -0.030(3) 0.012(2) -0.003(2)
O2 0.0384(18) 0.0312(17) 0.0299(17) -0.0026(13) -0.0004(14) 0.0011(14)
C4 0.049(3) 0.027(3) 0.046(3) 0.008(2) -0.028(2) -0.005(2)
C5 0.049(3) 0.035(3) 0.022(2) 0.0027(19) -0.0055(19) 0.009(2)
C6 0.039(3) 0.022(2) 0.021(2) 0.0008(17) -0.0081(18) -0.0006(19)
C7 0.036(3) 0.030(2) 0.035(2) 0.011(2) -0.0043(19) -0.005(2)
C8 0.042(3) 0.015(2) 0.047(3) -0.0013(18) -0.019(2) -0.0051(19)
C9 0.049(3) 0.021(2) 0.030(2) -0.0024(18) -0.008(2) 0.012(2)
C10 0.026(2) 0.020(2) 0.026(2) 0.0026(17) -0.0047(17) 0.0014(17)
C11 0.034(2) 0.019(2) 0.028(2) 0.0029(17) -0.0040(19) 0.0079(18)
C23 0.026(2) 0.023(2) 0.030(2) -0.0012(17) -0.0044(17) 0.0008(18)
C24 0.036(3) 0.028(2) 0.039(3) -0.0001(19) -0.012(2) -0.001(2)
C25 0.035(3) 0.050(3) 0.025(2) -0.001(2) -0.0107(18) 0.002(2)
C26 0.040(3) 0.035(3) 0.034(3) 0.002(2) -0.012(2) 0.002(2)
C22 0.029(2) 0.020(2) 0.022(2) -0.0026(16) -0.0061(17) -0.0062(17)
C17 0.026(2) 0.020(2) 0.037(3) -0.0030(17) -0.0102(18) -0.0053(17)
C18 0.049(3) 0.031(3) 0.030(2) -0.002(2) -0.010(2) -0.010(2)
C19 0.067(4) 0.037(3) 0.043(3) 0.017(2) -0.026(3) -0.022(3)
C20 0.040(3) 0.020(3) 0.091(5) 0.004(3) -0.030(3) 0.000(2)
C21 0.032(3) 0.026(3) 0.060(3) -0.002(2) -0.007(2) -0.003(2)
C12 0.054(4) 0.081(5) 0.100(6) -0.066(5) -0.009(4) -0.004(4)
C13 0.094(6) 0.022(3) 0.145(8) 0.018(4) -0.075(6) -0.032(4)
C14 0.053(4) 0.070(5) 0.065(4) 0.007(3) -0.011(3) -0.030(4)
C15 0.039(3) 0.049(3) 0.058(4) -0.008(3) -0.013(3) -0.007(3)
C16 0.053(3) 0.051(4) 0.040(3) -0.003(2) -0.012(3) -0.019(3)

loop_
_atom_type_symbol
_atom_type_description
_atom_type_scat_dispersion_real
_atom_type_scat_dispersion_imag
_atom_type_scat_source
C C 0.0033 0.0016 'International Tables Vol C Tables 4.2.6.8 and 6.1.1.4'
H H 0.0000 0.0000 'International Tables Vol C Tables 4.2.6.8 and 6.1.1.4'
N N 0.0061 0.0033 'International Tables Vol C Tables 4.2.6.8 and 6.1.1.4'
O O 0.0106 0.0060 'International Tables Vol C Tables 4.2.6.8 and 6.1.1.4'
Fe Fe 0.3463 0.8444 'International Tables Vol C Tables 4.2.6.8 and 6.1.1.4'

loop_
_geom_angle_atom_site_label_1
_geom_angle_atom_site_label_2
_geom_angle_atom_site_label_3
_geom_angle
C4 Fe1 C3 40.7(2)
C4 Fe1 C10 160.5(2)
C3 Fe1 C10 158.6(2)
C4 Fe1 C9 121.1(2)
C3 Fe1 C9 157.0(2)
C10 Fe1 C9 41.67(17)
C4 Fe1 C2 68.1(2)
C3 Fe1 C2 40.4(2)
C10 Fe1 C2 125.14(18)
C9 Fe1 C2 160.7(2)
C4 Fe1 C8 104.01(19)
C3 Fe1 C8 121.1(2)
C10 Fe1 C8 68.36(18)
C9 Fe1 C8 40.1(2)
C2 Fe1 C8 158.9(2)
C4 Fe1 C6 154.4(2)
C3 Fe1 C6 121.1(2)
C10 Fe1 C6 41.19(18)
C9 Fe1 C6 69.35(18)
C2 Fe1 C6 110.07(18)
C8 Fe1 C6 68.10(18)
C4 Fe1 C7 118.2(2)
C3 Fe1 C7 105.6(2)
C10 Fe1 C7 68.31(17)
C9 Fe1 C7 68.1(2)
C2 Fe1 C7 124.7(2)
C8 Fe1 C7 40.2(2)
C6 Fe1 C7 40.26(18)
C4 Fe1 C5 40.4(2)
C3 Fe1 C5 68.0(2)
C10 Fe1 C5 126.45(19)
C9 Fe1 C5 107.29(19)
C2 Fe1 C5 67.84(19)
C8 Fe1 C5 119.7(2)
C6 Fe1 C5 164.56(19)
C7 Fe1 C5 153.8(2)
C4 Fe1 C1 67.55(19)
C3 Fe1 C1 67.5(2)
C10 Fe1 C1 112.02(18)
C9 Fe1 C1 124.2(2)
C2 Fe1 C1 40.2(2)
C8 Fe1 C1 156.7(2)
C6 Fe1 C1 128.65(18)
C7 Fe1 C1 163.0(2)
C5 Fe1 C1 39.97(19)
C5 C1 C2 108.5(4)
C5 C1 Fe1 69.9(3)
C2 C1 Fe1 69.1(3)
C13 Fe2 C18 140.5(3)
C13 Fe2 C20 109.2(3)
C18 Fe2 C20 68.6(2)
C13 Fe2 C12 41.6(3)
C18 Fe2 C12 176.2(3)
C20 Fe2 C12 114.5(3)
C13 Fe2 C21 135.6(3)
C18 Fe2 C21 69.3(2)
C20 Fe2 C21 40.4(2)
C12 Fe2 C21 111.4(3)
C13 Fe2 C14 40.7(3)
C18 Fe2 C14 110.9(3)
C20 Fe2 C14 133.6(3)
C12 Fe2 C14 68.9(3)
C21 Fe2 C14 173.9(2)
C13 Fe2 C15 66.8(3)
C18 Fe2 C15 110.2(2)
C20 Fe2 C15 172.6(3)
C12 Fe2 C15 67.1(3)
C21 Fe2 C15 146.7(2)
C14 Fe2 C15 39.3(3)
C13 Fe2 C19 110.7(3)
C18 Fe2 C19 41.0(2)
C20 Fe2 C19 40.7(3)
C12 Fe2 C19 142.8(3)
C21 Fe2 C19 68.9(2)
C14 Fe2 C19 107.0(3)
C15 Fe2 C19 133.7(3)
C13 Fe2 C17 176.8(3)
C18 Fe2 C17 40.91(19)
C20 Fe2 C17 68.28(18)
C12 Fe2 C17 137.2(3)
C21 Fe2 C17 41.23(18)
C14 Fe2 C17 142.4(3)
C15 Fe2 C17 115.9(2)
C19 Fe2 C17 68.76(19)
C13 Fe2 C16 67.8(3)
C18 Fe2 C16 136.2(2)
C20 Fe2 C16 146.1(3)
C12 Fe2 C16 40.1(3)
C21 Fe2 C16 117.2(2)
C14 Fe2 C16 67.2(2)
C15 Fe2 C16 39.3(2)
C19 Fe2 C16 173.0(3)
C17 Fe2 C16 113.1(2)
C3 C2 C1 107.8(4)
C3 C2 Fe1 69.4(3)
C1 C2 Fe1 70.7(3)
C2 C3 C4 108.0(5)
C2 C3 Fe1 70.2(3)
C4 C3 Fe1 69.5(3)
C3 C4 C5 108.3(4)
C3 C4 Fe1 69.8(3)
C5 C4 Fe1 71.1(3)
C1 C5 C4 107.4(4)
C1 C5 Fe1 70.1(3)
C4 C5 Fe1 68.5(3)
C7 C6 C10 107.4(4)
C7 C6 Fe1 70.2(2)
C10 C6 Fe1 68.7(2)
C8 C7 C6 108.5(4)
C8 C7 Fe1 69.4(3)
C6 C7 Fe1 69.5(2)
C9 C8 C7 109.3(4)
C9 C8 Fe1 69.4(2)
C7 C8 Fe1 70.3(3)
C8 C9 C10 107.4(4)
C8 C9 Fe1 70.5(3)
C10 C9 Fe1 69.2(2)
C6 C10 C9 107.4(4)
C6 C10 C11 129.4(4)
C9 C10 C11 123.2(4)
C6 C10 Fe1 70.1(2)
C9 C10 Fe1 69.2(2)
C11 C10 Fe1 124.0(3)
O1 C11 C10 119.4(4)
O1 C11 C23 119.0(4)
C10 C11 C23 121.4(4)
C22 C23 C24 112.1(4)
C22 C23 C11 115.1(3)
C24 C23 C11 108.3(4)
C23 C24 C25 112.3(4)
C26 C25 C24 111.9(4)
O3 C26 O4 122.1(5)
O3 C26 C25 124.0(5)
O4 C26 C25 113.8(5)
O2 C22 C17 121.0(4)
O2 C22 C23 121.2(4)
C17 C22 C23 117.8(4)
C18 C17 C21 107.7(4)
C18 C17 C22 128.3(4)
C21 C17 C22 124.0(4)
C18 C17 Fe2 68.8(3)
C21 C17 Fe2 69.2(3)
C22 C17 Fe2 126.5(3)
C17 C18 C19 108.4(5)
C17 C18 Fe2 70.3(3)
C19 C18 Fe2 70.3(3)
C20 C19 C18 107.1(5)
C20 C19 Fe2 69.4(3)
C18 C19 Fe2 68.8(3)
C21 C20 C19 109.6(5)
C21 C20 Fe2 69.9(3)
C19 C20 Fe2 69.9(3)
C20 C21 C17 107.2(5)
C20 C21 Fe2 69.7(3)
C17 C21 Fe2 69.5(3)
C16 C12 C13 106.2(6)
C16 C12 Fe2 70.7(3)
C13 C12 Fe2 68.5(3)
C14 C13 C12 108.0(6)
C14 C13 Fe2 70.5(3)
C12 C13 Fe2 69.9(4)
C15 C14 C13 106.7(6)
C15 C14 Fe2 70.4(3)
C13 C14 Fe2 68.8(4)
C14 C15 C16 110.9(6)
C14 C15 Fe2 70.3(3)
C16 C15 Fe2 70.9(3)
C15 C16 C12 108.2(6)
C15 C16 Fe2 69.7(3)
C12 C16 Fe2 69.2(3)

loop_
_geom_bond_atom_site_label_1
_geom_bond_atom_site_label_2
_geom_bond_distance
Fe1 C4 2.030(4)
Fe1 C3 2.035(5)
Fe1 C10 2.036(4)
Fe1 C9 2.037(5)
Fe1 C2 2.045(5)
Fe1 C8 2.052(4)
Fe1 C6 2.054(4)
Fe1 C7 2.064(5)
Fe1 C5 2.063(4)
Fe1 C1 2.066(4)
O1 C11 1.237(6)
C1 C5 1.412(7)
C1 C2 1.414(7)
Fe2 C13 2.021(6)
Fe2 C18 2.026(5)
Fe2 C20 2.038(5)
Fe2 C12 2.039(6)
Fe2 C21 2.041(5)
Fe2 C14 2.043(6)
Fe2 C15 2.044(5)
Fe2 C19 2.046(5)
Fe2 C17 2.046(4)
Fe2 C16 2.059(5)
O4 C26 1.320(6)
C2 C3 1.407(7)
C3 C4 1.413(8)
O3 C26 1.208(6)
O2 C22 1.225(5)
C4 C5 1.415(7)
C6 C7 1.417(6)
C6 C10 1.439(6)
C7 C8 1.416(7)
C8 C9 1.401(7)
C9 C10 1.449(6)
C10 C11 1.460(6)
C11 C23 1.546(6)
C23 C22 1.528(6)
C23 C24 1.530(6)
C24 C25 1.542(6)
C25 C26 1.483(7)
C22 C17 1.476(6)
C17 C18 1.423(7)
C17 C21 1.439(7)
C18 C19 1.425(7)
C19 C20 1.421(9)
C20 C21 1.408(8)
C12 C16 1.405(10)
C12 C13 1.442(11)
C13 C14 1.414(11)
C14 C15 1.376(9)
C15 C16 1.381(8)
